data_2225002
loop_
_publ_author_name
'Feng, Chuang'
'Guo, Lan-Qing'
'Yan, Fu-Lin'
'Cui, Jian-Min'
'Di, Xue-Mei'

_publ_section_title
;
 1\a,6\b,7\b,11\a,15\b-Pentahydroxy-7\a,20-epoxy-<i>ent</i>-kaur-16-ene
;
_journal_coeditor_code HG2628
_journal_issue 2
_journal_name_full 'Acta Crystallographica Section E'
_journal_page_first o334
_journal_paper_doi 10.1107/S1600536810000619
_journal_volume 66
_journal_year 2010
_chemical_formula_iupac 'C20 H30 O6'
_chemical_formula_moiety 'C20 H30 O6'
_chemical_formula_sum 'C20 H30 O6'
_chemical_formula_weight 366.44
_chemical_melting_point_gt 531
_chemical_melting_point_lt 533
_chemical_name_systematic
;
1\a,6\b,7\b,11\a,15\b-Pentahydroxy-7\a,20-epoxy-<i>ent</i>-kaur-16-ene
;
_space_group_IT_number 5
_symmetry_cell_setting monoclinic
_symmetry_space_group_name_Hall 'C 2y'
_symmetry_space_group_name_H-M 'C 1 2 1'
_atom_sites_solution_hydrogens geom
_atom_sites_solution_primary direct
_atom_sites_solution_secondary difmap
_audit_creation_method SHELXL-97
_cell_angle_alpha 90.00
_cell_angle_beta 99.129(8)
_cell_angle_gamma 90.00
_cell_formula_units_Z 4
_cell_length_a 21.581(11)
_cell_length_b 6.111(3)
_cell_length_c 14.080(7)
_cell_measurement_reflns_used 3276
_cell_measurement_temperature 93(2)
_cell_measurement_theta_max 27.51
_cell_measurement_theta_min 3.24
_cell_volume 1833.4(16)
_computing_cell_refinement 'CrystalClear (Rigaku, 2008)'
_computing_data_collection 'CrystalClear (Rigaku, 2008)'
_computing_data_reduction 'CrystalClear (Rigaku, 2008)'
_computing_molecular_graphics 'SHELXTL (Version 5.0; Siemens, 1995)'
_computing_publication_material 'SHELXTL (Version 5.0; Siemens, 1995)'
_computing_structure_refinement 'SHELXL97 (Sheldrick, 2008)'
_computing_structure_solution 'SHELXS97 (Sheldrick, 2008)'
_diffrn_ambient_temperature 93(2)
_diffrn_detector_area_resol_mean 28.5714
_diffrn_measured_fraction_theta_full 0.990
_diffrn_measured_fraction_theta_max 0.990
_diffrn_measurement_device_type 'Rigaku AFC10/Saturn724+'
_diffrn_measurement_method 'phi and omega scans'
_diffrn_radiation_monochromator graphite
_diffrn_radiation_source 'rotating anode'
_diffrn_radiation_type MoK\a
_diffrn_radiation_wavelength 0.71073
_diffrn_reflns_av_R_equivalents 0.0519
_diffrn_reflns_av_sigmaI/netI 0.0689
_diffrn_reflns_limit_h_max 27
_diffrn_reflns_limit_h_min -26
_diffrn_reflns_limit_k_max 7
_diffrn_reflns_limit_k_min -7
_diffrn_reflns_limit_l_max 16
_diffrn_reflns_limit_l_min -18
_diffrn_reflns_number 7255
_diffrn_reflns_theta_full 27.54
_diffrn_reflns_theta_max 27.54
_diffrn_reflns_theta_min 3.24
_diffrn_standards_number 0
_exptl_absorpt_coefficient_mu 0.097
_exptl_absorpt_correction_T_max 0.9866
_exptl_absorpt_correction_T_min 0.9442
_exptl_absorpt_correction_type multi-scan
_exptl_absorpt_process_details '(ABSCOR; Higashi, 1995)'
_exptl_crystal_colour Colorless
_exptl_crystal_density_diffrn 1.328
_exptl_crystal_density_method 'not measured'
_exptl_crystal_description Prism
_exptl_crystal_F_000 792
_exptl_crystal_size_max 0.60
_exptl_crystal_size_mid 0.18
_exptl_crystal_size_min 0.14
_refine_diff_density_max 0.314
_refine_diff_density_min -0.211
_refine_ls_extinction_method none
_refine_ls_goodness_of_fit_ref 1.000
_refine_ls_hydrogen_treatment mixed
_refine_ls_matrix_type full
_refine_ls_number_parameters 257
_refine_ls_number_reflns 2291
_refine_ls_number_restraints 1
_refine_ls_restrained_S_all 0.999
_refine_ls_R_factor_all 0.0463
_refine_ls_R_factor_gt 0.0385
_refine_ls_shift/su_max 0.000
_refine_ls_shift/su_mean 0.000
_refine_ls_structure_factor_coef Fsqd
_refine_ls_weighting_details 'calc w=1/[\s^2^(Fo^2^)+(0.0202P)^2^+0.3560P] where P=(Fo^2^+2Fc^2^)/3'
_refine_ls_weighting_scheme calc
_refine_ls_wR_factor_gt 0.0763
_refine_ls_wR_factor_ref 0.0786
_reflns_number_gt 1853
_reflns_number_total 2291
_reflns_threshold_expression I>2\s(I)
_cod_data_source_file hg2628.cif
_cod_data_source_block I
_cod_depositor_comments
;
The following automatic conversions were performed:
'_symmetry_cell_setting' value 'Monoclinic' changed to 'monoclinic'
according to '/home/saulius/struct/CIF-dictionaries/cif_core.dic'
dictionary named 'cif_core.dic' version 2.4.1 from 2010-06-29.

Automatic conversion script
Id: cif_fix_enum 1527 2010-12-29 10:47:43Z saulius 

The following automatic conversions were performed:

'_symmetry_cell_setting' value 'Monoclinic' changed to 'monoclinic'
according to /home/saulius/struct/CIF-dictionaries/cif_core.dic
dictionary named 'cif_core.dic' version 2.4.1 from 2010-06-29.

Automatic conversion script
Id: cif_fix_values 1715 2011-07-08 13:25:40Z adriana 
;
_cod_original_cell_volume 1833.3(16)
_cod_original_sg_symbol_H-M C2
_cod_database_code 2225002
_cod_database_fobs_code 2225002

loop_
_symmetry_equiv_pos_as_xyz
'x, y, z'
'-x, y, -z'
'x+1/2, y+1/2, z'
'-x+1/2, y+1/2, -z'

loop_
_atom_site_type_symbol
_atom_site_label
_atom_site_fract_x
_atom_site_fract_y
_atom_site_fract_z
_atom_site_U_iso_or_equiv
_atom_site_adp_type
_atom_site_calc_flag
_atom_site_refinement_flags
_atom_site_occupancy
_atom_site_disorder_assembly
_atom_site_disorder_group
O O1 0.31297(8) 0.1972(3) 0.27447(11) 0.0204(4) Uani d . 1 . .
O O2 0.33579(8) 0.6630(3) 0.49510(11) 0.0188(4) Uani d . 1 . .
O O3 0.32260(8) 0.5439(3) 0.06465(11) 0.0176(4) Uani d . 1 . .
O O4 0.27091(9) 0.1533(3) 0.11757(12) 0.0207(4) Uani d . 1 . .
O O5 0.22162(10) 0.5024(3) 0.43939(12) 0.0225(5) Uani d . 1 . .
O O6 0.21732(9) 0.7558(3) 0.08613(12) 0.0174(4) Uani d . 1 . .
C C1 0.35369(11) 0.7387(4) 0.40541(16) 0.0163(6) Uani d . 1 . .
H H1 0.3340 0.8853 0.3904 0.020 Uiso calc R 1 . .
C C2 0.42453(11) 0.7690(5) 0.42134(17) 0.0206(6) Uani d . 1 . .
H H2A 0.4451 0.6300 0.4447 0.025 Uiso calc R 1 . .
H H2B 0.4364 0.8818 0.4714 0.025 Uiso calc R 1 . .
C C3 0.44778(12) 0.8383(5) 0.32867(17) 0.0213(6) Uani d . 1 . .
H H3A 0.4937 0.8623 0.3424 0.026 Uiso calc R 1 . .
H H3B 0.4277 0.9786 0.3060 0.026 Uiso calc R 1 . .
C C4 0.43308(12) 0.6660(5) 0.24870(17) 0.0195(6) Uani d . 1 . .
C C5 0.36084(11) 0.6243(4) 0.23254(16) 0.0148(6) Uani d . 1 . .
H H5 0.3417 0.7623 0.2031 0.018 Uiso calc R 1 . .
C C6 0.34003(12) 0.4452(4) 0.15804(16) 0.0155(6) Uani d . 1 . .
H H6 0.3764 0.3450 0.1555 0.019 Uiso calc R 1 . .
C C7 0.28650(12) 0.3120(4) 0.18823(16) 0.0163(6) Uani d . 1 . .
C C8 0.23046(12) 0.4508(4) 0.20869(16) 0.0147(5) Uani d . 1 . .
C C9 0.25655(11) 0.6250(4) 0.28591(16) 0.0139(5) Uani d . 1 . .
H H9 0.2554 0.7663 0.2498 0.017 Uiso calc R 1 . .
C C10 0.32775(11) 0.5824(4) 0.32303(16) 0.0140(5) Uani d . 1 . .
C C11 0.21320(11) 0.6621(5) 0.36261(16) 0.0170(6) Uani d . 1 . .
H H11 0.2233 0.8093 0.3921 0.020 Uiso calc R 1 . .
C C12 0.14368(11) 0.6607(5) 0.32056(18) 0.0228(6) Uani d . 1 . .
H H12A 0.1316 0.8079 0.2946 0.027 Uiso calc R 1 . .
H H12B 0.1191 0.6302 0.3727 0.027 Uiso calc R 1 . .
C C13 0.12622(13) 0.4885(5) 0.23918(18) 0.0238(7) Uani d . 1 . .
H H13 0.0845 0.4202 0.2424 0.029 Uiso calc R 1 . .
C C14 0.17780(12) 0.3148(5) 0.24270(18) 0.0215(6) Uani d . 1 . .
H H14A 0.1645 0.1916 0.1985 0.026 Uiso calc R 1 . .
H H14B 0.1907 0.2577 0.3087 0.026 Uiso calc R 1 . .
C C15 0.19233(12) 0.5566(5) 0.11644(17) 0.0181(6) Uani d . 1 . .
H H15 0.1888 0.4485 0.0625 0.022 Uiso calc R 1 . .
C C16 0.12735(13) 0.5961(5) 0.14211(19) 0.0292(7) Uani d . 1 . .
C C17 0.08297(14) 0.7116(6) 0.09052(19) 0.0371(9) Uani d . 1 . .
H H17A 0.0444 0.7361 0.1132 0.045 Uiso calc R 1 . .
H H17B 0.0894 0.7707 0.0305 0.045 Uiso calc R 1 . .
C C18 0.44957(12) 0.7592(6) 0.15453(18) 0.0278(7) Uani d . 1 . .
H H18A 0.4943 0.7971 0.1636 0.033 Uiso calc R 1 . .
H H18B 0.4244 0.8907 0.1365 0.033 Uiso calc R 1 . .
H H18C 0.4406 0.6495 0.1035 0.033 Uiso calc R 1 . .
C C19 0.47522(13) 0.4647(5) 0.2747(2) 0.0282(7) Uani d . 1 . .
H H19A 0.4644 0.3509 0.2258 0.034 Uiso calc R 1 . .
H H19B 0.4689 0.4084 0.3376 0.034 Uiso calc R 1 . .
H H19C 0.5193 0.5065 0.2772 0.034 Uiso calc R 1 . .
C C20 0.33680(12) 0.3413(4) 0.35333(17) 0.0168(6) Uani d . 1 . .
H H20A 0.3820 0.3119 0.3744 0.020 Uiso calc R 1 . .
H H20B 0.3145 0.3122 0.4083 0.020 Uiso calc R 1 . .
H H2O 0.3212(12) 0.785(5) 0.5241(19) 0.029(8) Uiso d . 1 . .
H H3O 0.3098(15) 0.433(6) 0.025(2) 0.054(12) Uiso d . 1 . .
H H4O 0.2434(12) 0.061(5) 0.1325(18) 0.024(8) Uiso d . 1 . .
H H5O 0.2608(14) 0.529(5) 0.4670(18) 0.025(8) Uiso d . 1 . .
H H6O 0.2500(13) 0.724(5) 0.0724(19) 0.027(9) Uiso d . 1 . .

loop_
_atom_site_aniso_label
_atom_site_aniso_U_11
_atom_site_aniso_U_22
_atom_site_aniso_U_33
_atom_site_aniso_U_12
_atom_site_aniso_U_13
_atom_site_aniso_U_23
O1 0.0360(11) 0.0146(10) 0.0091(8) -0.0002(8) -0.0015(7) 0.0003(8)
O2 0.0292(11) 0.0195(10) 0.0080(8) 0.0025(9) 0.0046(7) 0.0004(8)
O3 0.0243(10) 0.0194(11) 0.0089(9) -0.0021(8) 0.0023(7) -0.0002(9)
O4 0.0352(12) 0.0143(10) 0.0126(9) -0.0068(9) 0.0038(8) -0.0032(9)
O5 0.0291(12) 0.0262(11) 0.0125(9) -0.0036(9) 0.0042(8) 0.0045(8)
O6 0.0238(11) 0.0163(10) 0.0120(9) 0.0011(9) 0.0024(8) 0.0024(8)
C1 0.0250(15) 0.0167(14) 0.0077(11) 0.0008(11) 0.0042(10) -0.0002(11)
C2 0.0247(15) 0.0240(15) 0.0119(12) -0.0005(13) -0.0008(10) -0.0062(12)
C3 0.0185(14) 0.0249(16) 0.0205(14) -0.0054(12) 0.0028(11) -0.0045(13)
C4 0.0201(14) 0.0241(15) 0.0147(12) -0.0021(12) 0.0045(10) -0.0046(12)
C5 0.0198(14) 0.0142(14) 0.0102(12) 0.0000(11) 0.0017(9) 0.0000(11)
C6 0.0187(14) 0.0179(14) 0.0090(12) 0.0012(11) -0.0002(10) 0.0003(11)
C7 0.0270(15) 0.0123(13) 0.0087(12) -0.0012(11) 0.0000(10) -0.0009(11)
C8 0.0177(14) 0.0164(14) 0.0095(12) -0.0043(11) 0.0004(10) -0.0002(11)
C9 0.0191(13) 0.0132(13) 0.0101(12) -0.0001(11) 0.0040(9) 0.0027(11)
C10 0.0174(13) 0.0163(14) 0.0080(11) -0.0009(11) 0.0009(9) -0.0018(11)
C11 0.0235(14) 0.0175(13) 0.0104(12) 0.0009(12) 0.0041(9) 0.0007(12)
C12 0.0180(14) 0.0295(16) 0.0219(14) -0.0016(13) 0.0060(10) 0.0016(14)
C13 0.0214(15) 0.0337(18) 0.0160(13) -0.0112(13) 0.0026(11) 0.0010(13)
C14 0.0293(16) 0.0221(15) 0.0128(13) -0.0099(13) 0.0028(11) -0.0025(12)
C15 0.0242(15) 0.0181(14) 0.0113(12) -0.0045(12) 0.0005(10) 0.0006(12)
C16 0.0216(15) 0.046(2) 0.0193(14) -0.0025(15) 0.0008(11) 0.0059(15)
C17 0.0295(16) 0.061(2) 0.0218(15) 0.0133(16) 0.0072(12) 0.0133(16)
C18 0.0257(16) 0.0389(19) 0.0207(14) -0.0132(14) 0.0092(11) -0.0052(14)
C19 0.0194(15) 0.0378(18) 0.0268(15) 0.0035(14) 0.0020(12) -0.0095(15)
C20 0.0222(14) 0.0178(14) 0.0093(12) 0.0012(11) -0.0008(10) -0.0019(11)

loop_
_atom_type_symbol
_atom_type_description
_atom_type_scat_dispersion_real
_atom_type_scat_dispersion_imag
_atom_type_scat_source
C C 0.0033 0.0000 'International Tables Vol C Tables 4.2.6.8 and 6.1.1.4'
H H 0.0000 0.0000 'International Tables Vol C Tables 4.2.6.8 and 6.1.1.4'
O O 0.0106 0.0000 'International Tables Vol C Tables 4.2.6.8 and 6.1.1.4'

loop_
_geom_angle_atom_site_label_1
_geom_angle_atom_site_label_2
_geom_angle_atom_site_label_3
_geom_angle_site_symmetry_1
_geom_angle_site_symmetry_3
_geom_angle
_geom_angle_publ_flag
C7 O1 C20 . . 113.34(18) ?
C1 O2 H2O . . 106.4(18) ?
C6 O3 H3O . . 105(2) ?
C7 O4 H4O . . 112.2(17) ?
C11 O5 H5O . . 101.6(18) ?
C15 O6 H6O . . 105(2) ?
O2 C1 C2 . . 108.07(18) ?
O2 C1 C10 . . 110.0(2) ?
C2 C1 C10 . . 115.1(2) ?
O2 C1 H1 . . 107.8 ?
C2 C1 H1 . . 107.8 ?
C10 C1 H1 . . 107.8 ?
C1 C2 C3 . . 111.5(2) ?
C1 C2 H2A . . 109.3 ?
C3 C2 H2A . . 109.3 ?
C1 C2 H2B . . 109.3 ?
C3 C2 H2B . . 109.3 ?
H2A C2 H2B . . 108.0 ?
C2 C3 C4 . . 112.2(2) ?
C2 C3 H3A . . 109.2 ?
C4 C3 H3A . . 109.2 ?
C2 C3 H3B . . 109.2 ?
C4 C3 H3B . . 109.2 ?
H3A C3 H3B . . 107.9 ?
C18 C4 C3 . . 109.2(2) ?
C18 C4 C19 . . 107.0(2) ?
C3 C4 C19 . . 109.1(2) ?
C18 C4 C5 . . 107.32(19) ?
C3 C4 C5 . . 107.7(2) ?
C19 C4 C5 . . 116.3(2) ?
C6 C5 C4 . . 113.20(19) ?
C6 C5 C10 . . 108.40(19) ?
C4 C5 C10 . . 118.60(19) ?
C6 C5 H5 . . 105.1 ?
C4 C5 H5 . . 105.1 ?
C10 C5 H5 . . 105.1 ?
O3 C6 C7 . . 112.17(19) ?
O3 C6 C5 . . 109.4(2) ?
C7 C6 C5 . . 110.02(19) ?
O3 C6 H6 . . 108.4 ?
C7 C6 H6 . . 108.4 ?
C5 C6 H6 . . 108.4 ?
O4 C7 O1 . . 106.4(2) ?
O4 C7 C6 . . 106.3(2) ?
O1 C7 C6 . . 106.13(19) ?
O4 C7 C8 . . 114.2(2) ?
O1 C7 C8 . . 109.18(19) ?
C6 C7 C8 . . 114.2(2) ?
C7 C8 C14 . . 113.6(2) ?
C7 C8 C9 . . 107.36(19) ?
C14 C8 C9 . . 110.66(19) ?
C7 C8 C15 . . 113.4(2) ?
C14 C8 C15 . . 99.4(2) ?
C9 C8 C15 . . 112.4(2) ?
C11 C9 C8 . . 113.1(2) ?
C11 C9 C10 . . 117.39(18) ?
C8 C9 C10 . . 110.2(2) ?
C11 C9 H9 . . 104.9 ?
C8 C9 H9 . . 104.9 ?
C10 C9 H9 . . 104.9 ?
C20 C10 C1 . . 111.76(19) ?
C20 C10 C9 . . 109.1(2) ?
C1 C10 C9 . . 111.7(2) ?
C20 C10 C5 . . 109.0(2) ?
C1 C10 C5 . . 110.6(2) ?
C9 C10 C5 . . 104.46(18) ?
O5 C11 C12 . . 106.6(2) ?
O5 C11 C9 . . 113.8(2) ?
C12 C11 C9 . . 113.18(19) ?
O5 C11 H11 . . 107.7 ?
C12 C11 H11 . . 107.7 ?
C9 C11 H11 . . 107.7 ?
C11 C12 C13 . . 113.5(2) ?
C11 C12 H12A . . 108.9 ?
C13 C12 H12A . . 108.9 ?
C11 C12 H12B . . 108.9 ?
C13 C12 H12B . . 108.9 ?
H12A C12 H12B . . 107.7 ?
C16 C13 C14 . . 102.3(2) ?
C16 C13 C12 . . 109.4(2) ?
C14 C13 C12 . . 110.7(2) ?
C16 C13 H13 . . 111.3 ?
C14 C13 H13 . . 111.3 ?
C12 C13 H13 . . 111.3 ?
C13 C14 C8 . . 100.6(2) ?
C13 C14 H14A . . 111.7 ?
C8 C14 H14A . . 111.7 ?
C13 C14 H14B . . 111.7 ?
C8 C14 H14B . . 111.7 ?
H14A C14 H14B . . 109.4 ?
O6 C15 C16 . . 110.0(2) ?
O6 C15 C8 . . 115.4(2) ?
C16 C15 C8 . . 104.6(2) ?
O6 C15 H15 . . 108.9 ?
C16 C15 H15 . . 108.9 ?
C8 C15 H15 . . 108.9 ?
C17 C16 C13 . . 128.0(3) ?
C17 C16 C15 . . 125.0(3) ?
C13 C16 C15 . . 107.0(2) ?
C16 C17 H17A . . 120.0 ?
C16 C17 H17B . . 120.0 ?
H17A C17 H17B . . 120.0 ?
C4 C18 H18A . . 109.5 ?
C4 C18 H18B . . 109.5 ?
H18A C18 H18B . . 109.5 ?
C4 C18 H18C . . 109.5 ?
H18A C18 H18C . . 109.5 ?
H18B C18 H18C . . 109.5 ?
C4 C19 H19A . . 109.5 ?
C4 C19 H19B . . 109.5 ?
H19A C19 H19B . . 109.5 ?
C4 C19 H19C . . 109.5 ?
H19A C19 H19C . . 109.5 ?
H19B C19 H19C . . 109.5 ?
O1 C20 C10 . . 110.87(18) ?
O1 C20 H20A . . 109.5 ?
C10 C20 H20A . . 109.5 ?
O1 C20 H20B . . 109.5 ?
C10 C20 H20B . . 109.5 ?
H20A C20 H20B . . 108.1 ?

loop_
_geom_bond_atom_site_label_1
_geom_bond_atom_site_label_2
_geom_bond_site_symmetry_2
_geom_bond_distance
_geom_bond_publ_flag
O1 C7 . 1.440(3) ?
O1 C20 . 1.446(3) ?
O2 C1 . 1.454(3) ?
O2 H2O . 0.93(3) ?
O3 C6 . 1.441(3) ?
O3 H3O . 0.89(3) ?
O4 C7 . 1.392(3) ?
O4 H4O . 0.87(3) ?
O5 C11 . 1.446(3) ?
O5 H5O . 0.89(3) ?
O6 C15 . 1.424(3) ?
O6 H6O . 0.78(3) ?
C1 C2 . 1.521(3) ?
C1 C10 . 1.538(3) ?
C1 H1 . 1.0000 ?
C2 C3 . 1.530(3) ?
C2 H2A . 0.9900 ?
C2 H2B . 0.9900 ?
C3 C4 . 1.537(3) ?
C3 H3A . 0.9900 ?
C3 H3B . 0.9900 ?
C4 C18 . 1.536(3) ?
C4 C19 . 1.539(4) ?
C4 C5 . 1.560(3) ?
C5 C6 . 1.533(3) ?
C5 C10 . 1.577(3) ?
C5 H5 . 1.0000 ?
C6 C7 . 1.528(3) ?
C6 H6 . 1.0000 ?
C7 C8 . 1.541(4) ?
C8 C14 . 1.544(3) ?
C8 C9 . 1.562(3) ?
C8 C15 . 1.563(3) ?
C9 C11 . 1.554(3) ?
C9 C10 . 1.564(3) ?
C9 H9 . 1.0000 ?
C10 C20 . 1.538(4) ?
C11 C12 . 1.523(3) ?
C11 H11 . 1.0000 ?
C12 C13 . 1.557(4) ?
C12 H12A . 0.9900 ?
C12 H12B . 0.9900 ?
C13 C16 . 1.520(4) ?
C13 C14 . 1.533(4) ?
C13 H13 . 1.0000 ?
C14 H14A . 0.9900 ?
C14 H14B . 0.9900 ?
C15 C16 . 1.522(4) ?
C15 H15 . 1.0000 ?
C16 C17 . 1.312(4) ?
C17 H17A . 0.9500 ?
C17 H17B . 0.9500 ?
C18 H18A . 0.9800 ?
C18 H18B . 0.9800 ?
C18 H18C . 0.9800 ?
C19 H19A . 0.9800 ?
C19 H19B . 0.9800 ?
C19 H19C . 0.9800 ?
C20 H20A . 0.9900 ?
C20 H20B . 0.9900 ?

loop_
_geom_hbond_atom_site_label_D
_geom_hbond_atom_site_label_H
_geom_hbond_atom_site_label_A
_geom_hbond_site_symmetry_A
_geom_hbond_distance_DH
_geom_hbond_distance_HA
_geom_hbond_distance_DA
_geom_hbond_angle_DHA
O2 H2O O5 4_556 0.93(3) 1.74(3) 2.655(3) 167(3)
O4 H4O O6 1_545 0.87(3) 2.02(3) 2.696(3) 133(2)
O3 H3O O6 4_545 0.89(3) 1.92(3) 2.787(3) 164(3)
O5 H5O O2 . 0.89(3) 1.80(3) 2.652(3) 160(3)
O6 H6O O3 . 0.78(3) 1.93(3) 2.674(3) 157(3)

loop_
_geom_torsion_atom_site_label_1
_geom_torsion_atom_site_label_2
_geom_torsion_atom_site_label_3
_geom_torsion_atom_site_label_4
_geom_torsion_site_symmetry_1
_geom_torsion_site_symmetry_2
_geom_torsion_site_symmetry_3
_geom_torsion_site_symmetry_4
_geom_torsion
_geom_torsion_publ_flag
O2 C1 C2 C3 . . . . 177.3(2) ?
C10 C1 C2 C3 . . . . 53.9(3) ?
C1 C2 C3 C4 . . . . -61.2(3) ?
C2 C3 C4 C18 . . . . 172.4(2) ?
C2 C3 C4 C19 . . . . -70.9(3) ?
C2 C3 C4 C5 . . . . 56.2(3) ?
C18 C4 C5 C6 . . . . 65.8(3) ?
C3 C4 C5 C6 . . . . -176.8(2) ?
C19 C4 C5 C6 . . . . -54.0(3) ?
C18 C4 C5 C10 . . . . -165.6(2) ?
C3 C4 C5 C10 . . . . -48.1(3) ?
C19 C4 C5 C10 . . . . 74.7(3) ?
C4 C5 C6 O3 . . . . -92.9(2) ?
C10 C5 C6 O3 . . . . 133.3(2) ?
C4 C5 C6 C7 . . . . 143.5(2) ?
C10 C5 C6 C7 . . . . 9.7(3) ?
C20 O1 C7 O4 . . . . 174.94(19) ?
C20 O1 C7 C6 . . . . 62.1(2) ?
C20 O1 C7 C8 . . . . -61.4(3) ?
O3 C6 C7 O4 . . . . 58.5(3) ?
C5 C6 C7 O4 . . . . -179.55(19) ?
O3 C6 C7 O1 . . . . 171.43(19) ?
C5 C6 C7 O1 . . . . -66.6(2) ?
O3 C6 C7 C8 . . . . -68.3(3) ?
C5 C6 C7 C8 . . . . 53.7(3) ?
O4 C7 C8 C14 . . . . 59.6(3) ?
O1 C7 C8 C14 . . . . -59.3(3) ?
C6 C7 C8 C14 . . . . -177.88(18) ?
O4 C7 C8 C9 . . . . -177.7(2) ?
O1 C7 C8 C9 . . . . 63.4(2) ?
C6 C7 C8 C9 . . . . -55.2(2) ?
O4 C7 C8 C15 . . . . -53.0(3) ?
O1 C7 C8 C15 . . . . -171.9(2) ?
C6 C7 C8 C15 . . . . 69.5(3) ?
C7 C8 C9 C11 . . . . -139.8(2) ?
C14 C8 C9 C11 . . . . -15.3(3) ?
C15 C8 C9 C11 . . . . 94.9(2) ?
C7 C8 C9 C10 . . . . -6.1(3) ?
C14 C8 C9 C10 . . . . 118.4(2) ?
C15 C8 C9 C10 . . . . -131.5(2) ?
O2 C1 C10 C20 . . . . -43.5(3) ?
C2 C1 C10 C20 . . . . 78.9(3) ?
O2 C1 C10 C9 . . . . 79.1(2) ?
C2 C1 C10 C9 . . . . -158.6(2) ?
O2 C1 C10 C5 . . . . -165.08(19) ?
C2 C1 C10 C5 . . . . -42.7(3) ?
C11 C9 C10 C20 . . . . 80.4(3) ?
C8 C9 C10 C20 . . . . -51.1(2) ?
C11 C9 C10 C1 . . . . -43.6(3) ?
C8 C9 C10 C1 . . . . -175.10(19) ?
C11 C9 C10 C5 . . . . -163.1(2) ?
C8 C9 C10 C5 . . . . 65.4(2) ?
C6 C5 C10 C20 . . . . 49.2(2) ?
C4 C5 C10 C20 . . . . -81.7(3) ?
C6 C5 C10 C1 . . . . 172.4(2) ?
C4 C5 C10 C1 . . . . 41.5(3) ?
C6 C5 C10 C9 . . . . -67.3(2) ?
C4 C5 C10 C9 . . . . 161.8(2) ?
C8 C9 C11 O5 . . . . 82.5(2) ?
C10 C9 C11 O5 . . . . -47.6(3) ?
C8 C9 C11 C12 . . . . -39.4(3) ?
C10 C9 C11 C12 . . . . -169.5(2) ?
O5 C11 C12 C13 . . . . -87.9(2) ?
C9 C11 C12 C13 . . . . 37.9(3) ?
C11 C12 C13 C16 . . . . -93.9(3) ?
C11 C12 C13 C14 . . . . 18.2(3) ?
C16 C13 C14 C8 . . . . 45.9(2) ?
C12 C13 C14 C8 . . . . -70.7(2) ?
C7 C8 C14 C13 . . . . -170.51(19) ?
C9 C8 C14 C13 . . . . 68.7(2) ?
C15 C8 C14 C13 . . . . -49.7(2) ?
C7 C8 C15 O6 . . . . -82.9(3) ?
C14 C8 C15 O6 . . . . 156.1(2) ?
C9 C8 C15 O6 . . . . 39.0(3) ?
C7 C8 C15 C16 . . . . 156.0(2) ?
C14 C8 C15 C16 . . . . 35.1(3) ?
C9 C8 C15 C16 . . . . -82.0(3) ?
C14 C13 C16 C17 . . . . 159.5(3) ?
C12 C13 C16 C17 . . . . -83.0(4) ?
C14 C13 C16 C15 . . . . -23.7(3) ?
C12 C13 C16 C15 . . . . 93.8(3) ?
O6 C15 C16 C17 . . . . 45.0(4) ?
C8 C15 C16 C17 . . . . 169.5(3) ?
O6 C15 C16 C13 . . . . -131.9(2) ?
C8 C15 C16 C13 . . . . -7.4(3) ?
C7 O1 C20 C10 . . . . -0.5(3) ?
C1 C10 C20 O1 . . . . -179.14(19) ?
C9 C10 C20 O1 . . . . 56.9(3) ?
C5 C10 C20 O1 . . . . -56.6(3) ?

loop_
_cod_related_entry_id
_cod_related_entry_database
_cod_related_entry_code
1 ChemSpider 24744261
